data_4508277
loop_
_publ_author_name
'Feng, Xun'
'Ma, Lu-Fang'
'Liu, Lang'
'Wang, Li-Ya'
'Song, Hong-Liang'
'Xie, Shi-Yu'

_publ_section_title
;
 A Series of Heterometallic Three-Dimensional Frameworks Constructed from
 Imidazole--Dicarboxylate: Structures, Luminescence, and Magnetic
 Properties
;
_journal_issue 10
_journal_name_full 'Crystal Growth &amp; Design'
_journal_page_first 4469
_journal_paper_doi 10.1021/cg4009587
_journal_volume 13
_journal_year 2013
_chemical_formula_sum 'C12 H16 Eu N4 O12.5 Zn'
_chemical_formula_weight 633.62
_chemical_name_systematic
; 
 ? 
;
_space_group_IT_number 15
_symmetry_cell_setting monoclinic
_symmetry_space_group_name_Hall '-C 2yc'
_symmetry_space_group_name_H-M 'C 1 2/c 1'
_atom_sites_solution_hydrogens geom
_atom_sites_solution_primary direct
_atom_sites_solution_secondary difmap
_audit_creation_method SHELXL-97
_cell_angle_alpha 90.00
_cell_angle_beta 114.2520(10)
_cell_angle_gamma 90.00
_cell_formula_units_Z 8
_cell_length_a 24.1908(19)
_cell_length_b 9.1472(7)
_cell_length_c 18.9567(15)
_cell_measurement_temperature 293(2)
_cell_volume 3824.5(5)
_computing_structure_refinement 'SHELXL-97 (Sheldrick, 1997)'
_computing_structure_solution 'SHELXS-97 (Sheldrick, 1990)'
_diffrn_ambient_temperature 293(2)
_diffrn_measured_fraction_theta_full 0.993
_diffrn_measured_fraction_theta_max 0.993
_diffrn_radiation_monochromator graphite
_diffrn_radiation_source 'fine-focus sealed tube'
_diffrn_radiation_type MoK\a
_diffrn_radiation_wavelength 0.71073
_diffrn_reflns_av_R_equivalents 0.0252
_diffrn_reflns_av_sigmaI/netI 0.0238
_diffrn_reflns_limit_h_max 31
_diffrn_reflns_limit_h_min -31
_diffrn_reflns_limit_k_max 11
_diffrn_reflns_limit_k_min -11
_diffrn_reflns_limit_l_max 24
_diffrn_reflns_limit_l_min -23
_diffrn_reflns_number 15516
_diffrn_reflns_theta_full 27.50
_diffrn_reflns_theta_max 27.50
_diffrn_reflns_theta_min 2.36
_exptl_absorpt_coefficient_mu 4.579
_exptl_absorpt_correction_T_max 0.354
_exptl_absorpt_correction_T_min 0.143
_exptl_absorpt_correction_type multi-scan
_exptl_absorpt_process_details sadabs
_exptl_crystal_colour colorless
_exptl_crystal_density_diffrn 2.201
_exptl_crystal_density_method 'not measured'
_exptl_crystal_description block
_exptl_crystal_F_000 2472
_exptl_crystal_size_max 0.35
_exptl_crystal_size_mid 0.23
_exptl_crystal_size_min 0.16
_refine_diff_density_max 2.516
_refine_diff_density_min -1.437
_refine_diff_density_rms 0.144
_refine_ls_extinction_method none
_refine_ls_goodness_of_fit_ref 1.034
_refine_ls_hydrogen_treatment mixed
_refine_ls_matrix_type full
_refine_ls_number_parameters 281
_refine_ls_number_reflns 4368
_refine_ls_number_restraints 18
_refine_ls_restrained_S_all 1.043
_refine_ls_R_factor_all 0.0337
_refine_ls_R_factor_gt 0.0300
_refine_ls_shift/su_max 0.001
_refine_ls_shift/su_mean 0.000
_refine_ls_structure_factor_coef Fsqd
_refine_ls_weighting_details 'calc w=1/[\s^2^(Fo^2^)+(0.0553P)^2^+20.2843P] where P=(Fo^2^+2Fc^2^)/3'
_refine_ls_weighting_scheme calc
_refine_ls_wR_factor_gt 0.0866
_refine_ls_wR_factor_ref 0.0893
_reflns_number_gt 3968
_reflns_number_total 4368
_reflns_threshold_expression >2sigma(I)
_cod_data_source_file cg4009587_si_006.cif
_cod_data_source_block eu
_cod_depositor_comments
;
The following automatic conversions were performed:

'_symmetry_cell_setting' value 'Monoclinic' changed to 'monoclinic'
according to /home/saulius/struct/CIF-dictionaries/cif_core.dic
dictionary named 'cif_core.dic' version 2.4.2 from 2011-04-26.

Automatic conversion script
Id: cif_fix_values 1891 2012-01-12 08:04:46Z andrius 
;
_cod_original_sg_symbol_H-M C2/c
_cod_original_formula_sum 'C12 H16 Eu N4 O12.50 Zn'
_cod_database_code 4508277

loop_
_symmetry_equiv_pos_as_xyz
'x, y, z'
'x, -y, z+1/2'
'x+1/2, y+1/2, z'
'x+1/2, -y+1/2, z+1/2'
'-x, -y, -z'
'-x, y, -z-1/2'
'-x+1/2, -y+1/2, -z'
'-x+1/2, y+1/2, -z-1/2'

loop_
_atom_site_label
_atom_site_type_symbol
_atom_site_fract_x
_atom_site_fract_y
_atom_site_fract_z
_atom_site_U_iso_or_equiv
_atom_site_adp_type
_atom_site_occupancy
_atom_site_symmetry_multiplicity
_atom_site_calc_flag
_atom_site_refinement_flags
_atom_site_disorder_assembly
_atom_site_disorder_group
Eu1 Eu 0.541623(8) 0.30572(2) 0.494296(11) 0.01705(8) Uani 1 1 d . . .
Zn1 Zn 0.71222(2) 0.50981(6) 0.33624(3) 0.02626(13) Uani 1 1 d . . .
O1 O 0.54720(13) 0.5658(4) 0.49616(18) 0.0282(7) Uani 1 1 d . . .
O2 O 0.54097(16) 0.8028(4) 0.4824(2) 0.0350(8) Uani 1 1 d . . .
O3 O 0.61555(18) 0.3512(4) 0.4579(3) 0.0424(9) Uani 1 1 d . . .
O4 O 0.66468(18) 0.3647(4) 0.3823(2) 0.0410(9) Uani 1 1 d . . .
O5 O 0.80454(15) 0.4821(4) 0.42683(19) 0.0334(7) Uani 1 1 d . . .
O6 O 0.89239(16) 0.3772(4) 0.4463(2) 0.0381(8) Uani 1 1 d . . .
O7 O 0.92363(15) 0.1336(4) 0.3788(2) 0.0360(8) Uani 1 1 d . . .
O8 O 0.87961(16) 0.0424(4) 0.2612(2) 0.0373(8) Uani 1 1 d . . .
O1W O 0.48258(19) 0.3705(5) 0.3674(2) 0.0507(10) Uani 1 1 d . . .
H1W1 H 0.4561 0.4372 0.3535 0.076 Uiso 1 1 d R . .
H1W2 H 0.4823 0.3284 0.3279 0.076 Uiso 1 1 d R . .
O2W O 0.51771(18) 0.0894(4) 0.4174(2) 0.0441(9) Uani 1 1 d . . .
H2W1 H 0.5416 0.0164 0.4303 0.066 Uiso 1 1 d R . .
H2W2 H 0.4820 0.0576 0.3962 0.066 Uiso 1 1 d R . .
O3W O 0.4456(7) 0.2207(14) 0.2324(8) 0.100(3) Uani 0.50 1 d PU A 1
H3W1 H 0.4125 0.2551 0.2006 0.150 Uiso 0.50 1 d PR A 1
H3W2 H 0.4698 0.2100 0.2113 0.150 Uiso 0.50 1 d PR A 1
O3W' O 0.3987(7) 0.1085(15) 0.1626(8) 0.100(3) Uani 0.50 1 d P B 2
H3W3 H 0.3788 0.1859 0.1579 0.150 Uiso 0.50 1 d PR B 2
H3W4 H 0.4312 0.1256 0.1581 0.150 Uiso 0.50 1 d PR B 2
O4W O 0.4353(5) -0.0565(11) 0.2939(6) 0.170(4) Uani 1 1 d U . .
H4W1 H 0.4196 0.0008 0.2562 0.255 Uiso 1 1 d R . .
H4W2 H 0.4077 -0.0898 0.3053 0.255 Uiso 1 1 d R . .
O5W O 0.5000 -0.3140(19) 0.2500 0.197(8) Uani 1 2 d SU . .
H5W1 H 0.4784 -0.2600 0.2643 0.296 Uiso 1 1 d R . .
N1 N 0.6420(2) 0.8186(4) 0.4485(3) 0.0353(10) Uani 1 1 d . . .
H1 H 0.6327 0.9048 0.4612 0.042 Uiso 1 1 calc R . .
N2 N 0.68457(18) 0.6511(5) 0.4044(2) 0.0299(8) Uani 1 1 d . . .
N3 N 0.74324(17) 0.3323(4) 0.2964(2) 0.0272(8) Uani 1 1 d . . .
N4 N 0.77168(18) 0.1639(4) 0.2331(2) 0.0290(8) Uani 1 1 d . . .
C1 C 0.5660(2) 0.6848(5) 0.4804(3) 0.0257(9) Uani 1 1 d . . .
C2 C 0.6176(2) 0.6859(5) 0.4563(3) 0.0293(10) Uani 1 1 d . . .
C3 C 0.6451(2) 0.5834(5) 0.4298(3) 0.0265(9) Uani 1 1 d . . .
C4 C 0.6410(2) 0.4220(5) 0.4225(3) 0.0292(9) Uani 1 1 d . . .
C5 C 0.6824(2) 0.7927(5) 0.4180(3) 0.0336(11) Uani 1 1 d . . .
C6 C 0.7177(3) 0.9101(7) 0.4011(4) 0.0507(15) Uani 1 1 d . . .
H6A H 0.7006 0.9291 0.3465 0.076 Uiso 1 1 calc R . .
H6B H 0.7591 0.8795 0.4176 0.076 Uiso 1 1 calc R . .
H6C H 0.7161 0.9975 0.4282 0.076 Uiso 1 1 calc R . .
C7 C 0.8356(2) 0.3909(5) 0.4088(3) 0.0267(9) Uani 1 1 d . . .
C8 C 0.8034(2) 0.3032(4) 0.3384(3) 0.0253(9) Uani 1 1 d . . .
C9 C 0.8209(2) 0.1985(5) 0.2995(3) 0.0252(9) Uani 1 1 d . . .
C10 C 0.8783(2) 0.1213(5) 0.3141(3) 0.0263(9) Uani 1 1 d . . .
C11 C 0.7261(2) 0.2458(5) 0.2341(3) 0.0293(9) Uani 1 1 d . . .
C12 C 0.6636(3) 0.2442(8) 0.1721(4) 0.0539(16) Uani 1 1 d . . .
H12A H 0.6392 0.1764 0.1856 0.081 Uiso 1 1 calc R . .
H12B H 0.6649 0.2150 0.1242 0.081 Uiso 1 1 calc R . .
H12C H 0.6463 0.3403 0.1666 0.081 Uiso 1 1 calc R . .

loop_
_atom_site_aniso_label
_atom_site_aniso_U_11
_atom_site_aniso_U_22
_atom_site_aniso_U_33
_atom_site_aniso_U_23
_atom_site_aniso_U_13
_atom_site_aniso_U_12
Eu1 0.01537(12) 0.01616(12) 0.02070(12) 0.00101(7) 0.00850(8) 0.00122(6)
Zn1 0.0286(3) 0.0254(3) 0.0295(3) 0.00296(19) 0.0167(2) 0.0035(2)
O1 0.0264(16) 0.0262(17) 0.0370(18) 0.0019(13) 0.0182(14) -0.0010(12)
O2 0.036(2) 0.0259(19) 0.052(2) -0.0018(14) 0.0267(18) -0.0002(13)
O3 0.047(2) 0.0315(18) 0.068(3) 0.0063(18) 0.043(2) 0.0036(16)
O4 0.053(2) 0.0321(18) 0.054(2) 0.0015(16) 0.0385(19) 0.0047(16)
O5 0.0366(18) 0.0303(17) 0.0299(17) -0.0048(13) 0.0102(14) 0.0072(14)
O6 0.0302(18) 0.0272(17) 0.043(2) -0.0020(15) 0.0007(15) 0.0044(14)
O7 0.0310(18) 0.040(2) 0.0309(17) 0.0000(15) 0.0069(14) 0.0124(15)
O8 0.0335(18) 0.0425(19) 0.0351(18) -0.0077(15) 0.0133(15) 0.0097(15)
O1W 0.050(2) 0.045(2) 0.043(2) 0.0049(18) 0.0045(18) 0.0235(19)
O2W 0.050(2) 0.0317(19) 0.041(2) -0.0050(16) 0.0092(17) 0.0053(17)
O3W 0.118(6) 0.094(6) 0.084(5) 0.006(4) 0.037(5) 0.029(5)
O3W' 0.118(6) 0.094(6) 0.084(5) 0.006(4) 0.037(5) 0.029(5)
O4W 0.163(7) 0.132(6) 0.161(7) 0.027(6) 0.012(6) -0.033(6)
O5W 0.196(11) 0.219(12) 0.195(11) 0.000 0.099(9) 0.000
N1 0.041(2) 0.026(2) 0.049(3) -0.0081(17) 0.029(2) -0.0071(17)
N2 0.028(2) 0.033(2) 0.034(2) 0.0012(17) 0.0174(17) 0.0000(16)
N3 0.0246(19) 0.0290(19) 0.0278(19) -0.0030(15) 0.0108(15) 0.0030(15)
N4 0.0270(19) 0.033(2) 0.027(2) -0.0030(16) 0.0118(16) 0.0038(16)
C1 0.025(2) 0.023(2) 0.028(2) -0.0031(16) 0.0097(18) -0.0022(16)
C2 0.032(2) 0.027(2) 0.031(2) -0.0044(17) 0.015(2) -0.0067(17)
C3 0.022(2) 0.030(2) 0.028(2) 0.0012(17) 0.0119(17) -0.0003(17)
C4 0.029(2) 0.026(2) 0.037(2) 0.0031(18) 0.0178(19) 0.0045(17)
C5 0.038(3) 0.035(3) 0.034(3) -0.0050(19) 0.020(2) -0.007(2)
C6 0.053(3) 0.045(3) 0.067(4) -0.007(3) 0.039(3) -0.020(3)
C7 0.032(2) 0.0196(19) 0.027(2) 0.0025(16) 0.0103(18) 0.0035(17)
C8 0.025(2) 0.023(2) 0.028(2) 0.0001(16) 0.0117(18) 0.0020(16)
C9 0.023(2) 0.027(2) 0.026(2) 0.0000(16) 0.0111(18) -0.0007(16)
C10 0.027(2) 0.025(2) 0.028(2) 0.0034(17) 0.0124(17) 0.0038(17)
C11 0.026(2) 0.033(2) 0.031(2) -0.0048(19) 0.0143(19) -0.0015(19)
C12 0.032(3) 0.071(4) 0.050(4) -0.024(3) 0.007(2) 0.010(3)

loop_
_atom_type_symbol
_atom_type_description
_atom_type_scat_dispersion_real
_atom_type_scat_dispersion_imag
_atom_type_scat_source
C C 0.0033 0.0016 'International Tables Vol C Tables 4.2.6.8 and 6.1.1.4'
H H 0.0000 0.0000 'International Tables Vol C Tables 4.2.6.8 and 6.1.1.4'
N N 0.0061 0.0033 'International Tables Vol C Tables 4.2.6.8 and 6.1.1.4'
O O 0.0106 0.0060 'International Tables Vol C Tables 4.2.6.8 and 6.1.1.4'
Zn Zn 0.2839 1.4301 'International Tables Vol C Tables 4.2.6.8 and 6.1.1.4'
Eu Eu -0.1578 3.6682 'International Tables Vol C Tables 4.2.6.8 and 6.1.1.4'

loop_
_geom_angle_atom_site_label_1
_geom_angle_atom_site_label_2
_geom_angle_atom_site_label_3
_geom_angle
_geom_angle_site_symmetry_1
_geom_angle_site_symmetry_3
O3 Eu1 O6 78.40(14) . 7_656
O3 Eu1 O7 106.94(15) . 7_656
O6 Eu1 O7 76.99(13) 7_656 7_656
O3 Eu1 O1W 81.95(16) . .
O6 Eu1 O1W 135.54(14) 7_656 .
O7 Eu1 O1W 147.31(14) 7_656 .
O3 Eu1 O1 76.58(12) . .
O6 Eu1 O1 134.89(11) 7_656 .
O7 Eu1 O1 75.28(12) 7_656 .
O1W Eu1 O1 76.49(13) . .
O3 Eu1 O2W 89.40(15) . .
O6 Eu1 O2W 68.63(13) 7_656 .
O7 Eu1 O2W 137.99(13) 7_656 .
O1W Eu1 O2W 71.70(14) . .
O1 Eu1 O2W 146.73(12) . .
O3 Eu1 O2 165.42(13) . 5_666
O6 Eu1 O2 94.12(13) 7_656 5_666
O7 Eu1 O2 83.15(13) 7_656 5_666
O1W Eu1 O2 95.24(15) . 5_666
O1 Eu1 O2 116.82(10) . 5_666
O2W Eu1 O2 76.17(13) . 5_666
O3 Eu1 O1 139.42(12) . 5_666
O6 Eu1 O1 139.08(12) 7_656 5_666
O7 Eu1 O1 76.41(11) 7_656 5_666
O1W Eu1 O1 76.97(13) . 5_666
O1 Eu1 O1 65.04(12) . 5_666
O2W Eu1 O1 115.54(12) . 5_666
O2 Eu1 O1 52.26(11) 5_666 5_666
O3 Eu1 C1 165.05(13) . 5_666
O6 Eu1 C1 116.52(14) 7_656 5_666
O7 Eu1 C1 77.23(13) 7_656 5_666
O1W Eu1 C1 87.14(15) . 5_666
O1 Eu1 C1 90.98(11) . 5_666
O2W Eu1 C1 96.88(13) . 5_666
O2 Eu1 C1 25.92(11) 5_666 5_666
O1 Eu1 C1 26.41(11) 5_666 5_666
O3 Eu1 Eu1 109.22(10) . 5_666
O6 Eu1 Eu1 150.13(9) 7_656 5_666
O7 Eu1 Eu1 73.16(8) 7_656 5_666
O1W Eu1 Eu1 74.22(10) . 5_666
O1 Eu1 Eu1 33.54(7) . 5_666
O2W Eu1 Eu1 138.12(9) . 5_666
O2 Eu1 Eu1 83.51(8) 5_666 5_666
O1 Eu1 Eu1 31.49(7) 5_666 5_666
C1 Eu1 Eu1 57.59(8) 5_666 5_666
N3 Zn1 N4 96.40(16) . 8_656
N3 Zn1 N2 163.39(16) . .
N4 Zn1 N2 99.26(16) 8_656 .
N3 Zn1 O4 89.93(15) . .
N4 Zn1 O4 160.84(16) 8_656 .
N2 Zn1 O4 76.98(14) . .
N3 Zn1 O5 77.86(14) . .
N4 Zn1 O5 100.28(15) 8_656 .
N2 Zn1 O5 93.87(14) . .
O4 Zn1 O5 98.72(15) . .
N3 Zn1 O8 100.90(15) . 8_656
N4 Zn1 O8 76.61(14) 8_656 8_656
N2 Zn1 O8 88.12(15) . 8_656
O4 Zn1 O8 84.45(14) . 8_656
O5 Zn1 O8 176.56(13) . 8_656
C1 O1 Eu1 151.9(3) . .
C1 O1 Eu1 90.9(3) . 5_666
Eu1 O1 Eu1 114.96(12) . 5_666
C1 O2 Eu1 95.6(3) . 5_666
C4 O3 Eu1 154.2(3) . .
C4 O4 Zn1 116.4(3) . .
C7 O5 Zn1 113.0(3) . .
C7 O6 Eu1 137.0(3) . 7_656
C10 O7 Eu1 147.4(3) . 7_656
C10 O8 Zn1 113.2(3) . 8_646
Eu1 O1W H1W1 125.2 . .
Eu1 O1W H1W2 125.8 . .
H1W1 O1W H1W2 109.0 . .
Eu1 O2W H2W1 120.7 . .
Eu1 O2W H2W2 121.6 . .
H2W1 O2W H2W2 108.0 . .
H3W1 O3W H3W2 110.3 . .
H3W3 O3W' H3W4 110.6 . .
H4W1 O4W H4W2 108.4 . .
C5 N1 C2 107.9(4) . .
C5 N1 H1 126.0 . .
C2 N1 H1 126.0 . .
C5 N2 C3 106.4(4) . .
C5 N2 Zn1 139.6(3) . .
C3 N2 Zn1 112.1(3) . .
C11 N3 C8 105.6(4) . .
C11 N3 Zn1 139.8(3) . .
C8 N3 Zn1 113.6(3) . .
C11 N4 C9 105.5(4) . .
C11 N4 Zn1 139.5(3) . 8_646
C9 N4 Zn1 115.0(3) . 8_646
O2 C1 O1 120.9(4) . .
O2 C1 C2 118.7(4) . .
O1 C1 C2 120.3(4) . .
O2 C1 Eu1 58.5(2) . 5_666
O1 C1 Eu1 62.7(2) . 5_666
C2 C1 Eu1 172.4(3) . 5_666
C3 C2 N1 105.8(4) . .
C3 C2 C1 134.8(4) . .
N1 C2 C1 119.0(4) . .
C2 C3 N2 109.5(4) . .
C2 C3 C4 134.3(4) . .
N2 C3 C4 116.3(4) . .
O4 C4 O3 124.0(4) . .
O4 C4 C3 116.6(4) . .
O3 C4 C3 119.4(4) . .
N2 C5 N1 110.4(4) . .
N2 C5 C6 126.3(5) . .
N1 C5 C6 123.3(5) . .
C5 C6 H6A 109.5 . .
C5 C6 H6B 109.5 . .
H6A C6 H6B 109.5 . .
C5 C6 H6C 109.5 . .
H6A C6 H6C 109.5 . .
H6B C6 H6C 109.5 . .
O5 C7 O6 122.9(4) . .
O5 C7 C8 116.9(4) . .
O6 C7 C8 120.1(4) . .
N3 C8 C9 108.0(4) . .
N3 C8 C7 117.5(4) . .
C9 C8 C7 134.3(4) . .
N4 C9 C8 108.2(4) . .
N4 C9 C10 117.2(4) . .
C8 C9 C10 134.6(4) . .
O8 C10 O7 122.0(4) . .
O8 C10 C9 117.2(4) . .
O7 C10 C9 120.7(4) . .
N3 C11 N4 112.7(4) . .
N3 C11 C12 123.3(4) . .
N4 C11 C12 124.0(4) . .
C11 C12 H12A 109.5 . .
C11 C12 H12B 109.5 . .
H12A C12 H12B 109.5 . .
C11 C12 H12C 109.5 . .
H12A C12 H12C 109.5 . .
H12B C12 H12C 109.5 . .

loop_
_geom_bond_atom_site_label_1
_geom_bond_atom_site_label_2
_geom_bond_distance
_geom_bond_site_symmetry_2
Eu1 O3 2.205(3) .
Eu1 O6 2.267(3) 7_656
Eu1 O7 2.268(3) 7_656
Eu1 O1W 2.314(4) .
Eu1 O1 2.382(3) .
Eu1 O2W 2.383(4) .
Eu1 O2 2.429(3) 5_666
Eu1 O1 2.520(3) 5_666
Eu1 C1 2.835(5) 5_666
Eu1 Eu1 4.1343(4) 5_666
Zn1 N3 2.058(4) .
Zn1 N4 2.071(4) 8_656
Zn1 N2 2.120(4) .
Zn1 O4 2.161(4) .
Zn1 O5 2.202(3) .
Zn1 O8 2.250(3) 8_656
O1 C1 1.261(5) .
O1 Eu1 2.520(3) 5_666
O2 C1 1.245(5) .
O2 Eu1 2.429(3) 5_666
O3 C4 1.260(6) .
O4 C4 1.242(6) .
O5 C7 1.261(5) .
O6 C7 1.267(6) .
O6 Eu1 2.267(3) 7_656
O7 C10 1.270(6) .
O7 Eu1 2.268(3) 7_656
O8 C10 1.247(6) .
O8 Zn1 2.250(3) 8_646
O1W H1W1 0.8441 .
O1W H1W2 0.8404 .
O2W H2W1 0.8510 .
O2W H2W2 0.8404 .
O3W H3W1 0.8398 .
O3W H3W2 0.8401 .
O3W' H3W3 0.8400 .
O3W' H3W4 0.8399 .
O4W H4W1 0.8400 .
O4W H4W2 0.8401 .
O5W H5W1 0.8400 .
N1 C5 1.345(6) .
N1 C2 1.384(6) .
N1 H1 0.8800 .
N2 C5 1.327(6) .
N2 C3 1.380(6) .
N3 C11 1.337(6) .
N3 C8 1.369(6) .
N4 C11 1.339(6) .
N4 C9 1.367(6) .
N4 Zn1 2.071(4) 8_646
C1 C2 1.497(6) .
C1 Eu1 2.835(5) 5_666
C2 C3 1.359(6) .
C3 C4 1.483(6) .
C5 C6 1.486(7) .
C6 H6A 0.9600 .
C6 H6B 0.9600 .
C6 H6C 0.9600 .
C7 C8 1.474(6) .
C8 C9 1.377(6) .
C9 C10 1.480(6) .
C11 C12 1.487(7) .
C12 H12A 0.9600 .
C12 H12B 0.9600 .
C12 H12C 0.9600 .

loop_
_geom_hbond_atom_site_label_D
_geom_hbond_atom_site_label_H
_geom_hbond_atom_site_label_A
_geom_hbond_distance_DH
_geom_hbond_distance_HA
_geom_hbond_distance_DA
_geom_hbond_angle_DHA
_geom_hbond_site_symmetry_A
N1 H1 O5 0.88 2.29 2.841(5) 120.8 7_666
O1W H1W1 O7 0.84 2.09 2.850(5) 148.8 3_455
O1W H1W2 O3W 0.84 1.93 2.711(15) 154.6 .
O2W H2W1 O2 0.85 2.19 2.853(5) 134.4 1_545
O2W H2W2 O4W 0.84 2.08 2.722(10) 132.7 .
O3W H3W1 O4 0.84 2.13 2.969(14) 172.6 6_656
O3W' H3W3 O4 0.84 1.92 2.737(14) 162.5 6_656
O4W H4W1 O3W 0.84 2.21 2.844(17) 132.4 .
O4W H4W1 O3W' 0.84 1.91 2.729(16) 165.3 .
O5W H5W1 O4W 0.84 2.31 3.124(18) 162.4 .

loop_
_geom_torsion_atom_site_label_1
_geom_torsion_atom_site_label_2
_geom_torsion_atom_site_label_3
_geom_torsion_atom_site_label_4
_geom_torsion
_geom_torsion_site_symmetry_1
_geom_torsion_site_symmetry_4
O3 Eu1 O1 C1 11.6(6) . .
O6 Eu1 O1 C1 69.6(7) 7_656 .
O7 Eu1 O1 C1 123.4(7) 7_656 .
O1W Eu1 O1 C1 -73.2(6) . .
O2W Eu1 O1 C1 -55.9(7) . .
O2 Eu1 O1 C1 -162.3(6) 5_666 .
O1 Eu1 O1 C1 -154.9(7) 5_666 .
C1 Eu1 O1 C1 -160.0(6) 5_666 .
Eu1 Eu1 O1 C1 -154.9(7) 5_666 .
O3 Eu1 O1 Eu1 166.51(18) . 5_666
O6 Eu1 O1 Eu1 -135.46(16) 7_656 5_666
O7 Eu1 O1 Eu1 -81.63(14) 7_656 5_666
O1W Eu1 O1 Eu1 81.72(16) . 5_666
O2W Eu1 O1 Eu1 99.0(2) . 5_666
O2 Eu1 O1 Eu1 -7.35(18) 5_666 5_666
O1 Eu1 O1 Eu1 0.0 5_666 5_666
C1 Eu1 O1 Eu1 -5.10(15) 5_666 5_666
O6 Eu1 O3 C4 179.8(9) 7_656 .
O7 Eu1 O3 C4 -107.8(9) 7_656 .
O1W Eu1 O3 C4 39.9(9) . .
O1 Eu1 O3 C4 -38.0(8) . .
O2W Eu1 O3 C4 111.5(9) . .
O2 Eu1 O3 C4 119.7(8) 5_666 .
O1 Eu1 O3 C4 -19.0(10) 5_666 .
C1 Eu1 O3 C4 -3.6(13) 5_666 .
Eu1 Eu1 O3 C4 -30.2(9) 5_666 .
N3 Zn1 O4 C4 172.7(4) . .
N4 Zn1 O4 C4 -77.6(6) 8_656 .
N2 Zn1 O4 C4 3.0(4) . .
O5 Zn1 O4 C4 95.0(4) . .
O8 Zn1 O4 C4 -86.3(4) 8_656 .
N3 Zn1 O5 C7 9.5(3) . .
N4 Zn1 O5 C7 -84.9(3) 8_656 .
N2 Zn1 O5 C7 175.0(3) . .
O4 Zn1 O5 C7 97.6(3) . .
O8 Zn1 O5 C7 -60(2) 8_656 .
N3 Zn1 N2 C5 150.8(6) . .
N4 Zn1 N2 C5 -9.6(6) 8_656 .
O4 Zn1 N2 C5 -170.4(6) . .
O5 Zn1 N2 C5 91.5(6) . .
O8 Zn1 N2 C5 -85.7(6) 8_656 .
N3 Zn1 N2 C3 -48.1(7) . .
N4 Zn1 N2 C3 151.5(3) 8_656 .
O4 Zn1 N2 C3 -9.3(3) . .
O5 Zn1 N2 C3 -107.4(3) . .
O8 Zn1 N2 C3 75.4(3) 8_656 .
N4 Zn1 N3 C11 -74.4(5) 8_656 .
N2 Zn1 N3 C11 125.0(6) . .
O4 Zn1 N3 C11 87.4(5) . .
O5 Zn1 N3 C11 -173.6(5) . .
O8 Zn1 N3 C11 3.1(5) 8_656 .
N4 Zn1 N3 C8 91.6(3) 8_656 .
N2 Zn1 N3 C8 -68.9(7) . .
O4 Zn1 N3 C8 -106.5(3) . .
O5 Zn1 N3 C8 -7.6(3) . .
O8 Zn1 N3 C8 169.1(3) 8_656 .
Eu1 O2 C1 O1 -6.1(5) 5_666 .
Eu1 O2 C1 C2 171.8(4) 5_666 .
Eu1 O1 C1 O2 163.2(4) . .
Eu1 O1 C1 O2 5.8(5) 5_666 .
Eu1 O1 C1 C2 -14.6(9) . .
Eu1 O1 C1 C2 -172.1(4) 5_666 .
Eu1 O1 C1 Eu1 157.4(6) . 5_666
C5 N1 C2 C3 0.1(6) . .
C5 N1 C2 C1 -173.0(4) . .
O2 C1 C2 C3 -160.7(5) . .
O1 C1 C2 C3 17.2(9) . .
Eu1 C1 C2 C3 -95(2) 5_666 .
O2 C1 C2 N1 9.8(7) . .
O1 C1 C2 N1 -172.3(4) . .
Eu1 C1 C2 N1 76(2) 5_666 .
N1 C2 C3 N2 -1.3(6) . .
C1 C2 C3 N2 170.1(5) . .
N1 C2 C3 C4 179.1(5) . .
C1 C2 C3 C4 -9.5(10) . .
C5 N2 C3 C2 2.1(6) . .
Zn1 N2 C3 C2 -165.3(3) . .
C5 N2 C3 C4 -178.2(4) . .
Zn1 N2 C3 C4 14.4(5) . .
Zn1 O4 C4 O3 -174.8(4) . .
Zn1 O4 C4 C3 3.8(6) . .
Eu1 O3 C4 O4 -133.1(7) . .
Eu1 O3 C4 C3 48.4(11) . .
C2 C3 C4 O4 167.1(5) . .
N2 C3 C4 O4 -12.5(7) . .
C2 C3 C4 O3 -14.3(9) . .
N2 C3 C4 O3 166.1(4) . .
C3 N2 C5 N1 -2.0(6) . .
Zn1 N2 C5 N1 159.7(4) . .
C3 N2 C5 C6 179.5(5) . .
Zn1 N2 C5 C6 -18.8(9) . .
C2 N1 C5 N2 1.2(6) . .
C2 N1 C5 C6 179.8(5) . .
Zn1 O5 C7 O6 167.6(4) . .
Zn1 O5 C7 C8 -9.4(5) . .
Eu1 O6 C7 O5 125.5(4) 7_656 .
Eu1 O6 C7 C8 -57.5(7) 7_656 .
C11 N3 C8 C9 0.0(5) . .
Zn1 N3 C8 C9 -170.7(3) . .
C11 N3 C8 C7 176.2(4) . .
Zn1 N3 C8 C7 5.5(5) . .
O5 C7 C8 N3 3.1(6) . .
O6 C7 C8 N3 -174.1(4) . .
O5 C7 C8 C9 178.0(5) . .
O6 C7 C8 C9 0.8(8) . .
C11 N4 C9 C8 -0.8(5) . .
Zn1 N4 C9 C8 179.0(3) 8_646 .
C11 N4 C9 C10 179.2(4) . .
Zn1 N4 C9 C10 -1.0(5) 8_646 .
N3 C8 C9 N4 0.5(5) . .
C7 C8 C9 N4 -174.7(5) . .
N3 C8 C9 C10 -179.5(5) . .
C7 C8 C9 C10 5.3(9) . .
Zn1 O8 C10 O7 168.9(4) 8_646 .
Zn1 O8 C10 C9 -9.8(5) 8_646 .
Eu1 O7 C10 O8 -159.5(4) 7_656 .
Eu1 O7 C10 C9 19.2(8) 7_656 .
N4 C9 C10 O8 7.7(6) . .
C8 C9 C10 O8 -172.3(5) . .
N4 C9 C10 O7 -171.0(4) . .
C8 C9 C10 O7 9.0(8) . .
C8 N3 C11 N4 -0.6(6) . .
Zn1 N3 C11 N4 166.1(4) . .
C8 N3 C11 C12 -179.2(5) . .
Zn1 N3 C11 C12 -12.5(9) . .
C9 N4 C11 N3 0.9(6) . .
Zn1 N4 C11 N3 -178.8(4) 8_646 .
C9 N4 C11 C12 179.5(5) . .
Zn1 N4 C11 C12 -0.2(9) 8_646 .
